data_9009453
loop_
_publ_author_name
'Fanfani, L.'
'Nunzi, A.'
'Zanazzi, P. F.'
'Zanzari, A. R.'

_publ_section_title
;
 The crystal structure of galeite, Na15(SO4)5F4Cl
;
_journal_name_full 'Mineralogical Magazine'
_journal_page_first 357
_journal_page_last 361
_journal_paper_doi 10.1180/minmag.1975.040.312.04
_journal_volume 40
_journal_year 1975
_chemical_compound_source 'Searles Lake, California, USA'
_chemical_formula_sum 'Cl F4 Na15 O20 S5'
_chemical_name_mineral Galeite
_space_group_IT_number 157
_symmetry_space_group_name_Hall 'P 3 -2'
_symmetry_space_group_name_H-M 'P 3 1 m'
_cell_angle_alpha 90
_cell_angle_beta 90
_cell_angle_gamma 120
_cell_length_a 12.197
_cell_length_b 12.197
_cell_length_c 13.955
_cell_formula_units_Z 3
_cell_volume 1797.904
_database_code_amcsd 0014464
_exptl_crystal_density_diffrn 2.595
_cod_original_formula_sum 'Na15 S5 O20 F4 Cl'
_cod_database_code 9009453

loop_
_space_group_symop_operation_xyz
x,y,z
x-y,-y,z
-y,x-y,z
y,x,z
-x+y,-x,z
-x,-x+y,z

loop_
_atom_site_label
_atom_site_fract_x
_atom_site_fract_y
_atom_site_fract_z
_atom_site_U_iso_or_equiv
Na1 0.51180 0.00000 0.71670 0.01545
Na1* 0.15880 0.33420 0.71410 0.01545
Na2 0.81610 0.00000 0.52530 0.01634
Na2* 0.48520 0.33260 0.53100 0.01634
Na3 0.19140 0.00000 0.89540 0.01507
Na3* 0.84650 0.33570 0.90720 0.01507
Na4 0.82510 0.00000 0.13240 0.01456
Na4* 0.47820 0.33000 0.14140 0.01456
Na5 0.52100 0.00000 0.32740 0.01494
Na5* 0.17990 0.33220 0.33120 0.01494
S1 0.00000 0.00000 0.32430 0.00798
S1* 0.66667 0.33333 0.34400 0.00798
S2 0.00000 0.00000 0.69570 0.00697
S2* 0.66667 0.33333 0.72000 0.00697
S3 0.67000 0.00000 0.92160 0.00583
S4 0.33650 0.00000 0.50920 0.00646
S5 0.33390 0.00000 0.13110 0.00811
O1A 0.00000 0.00000 0.22430 0.02153
O1B 0.88480 0.00000 0.36510 0.01798
O1A* 0.66667 0.33333 0.44410 0.02153
O1B* 0.67040 0.22090 0.30980 0.01798
O2A 0.00000 0.00000 0.58870 0.00887
O2B 0.11420 0.00000 0.73450 0.01862
O2A* 0.66667 0.33333 0.82700 0.00887
O2B* 0.66770 0.22020 0.68720 0.01862
O3A 0.66930 0.00000 0.02310 0.00418
O3B 0.55360 0.00000 0.88530 0.00785
O3C 0.78140 0.11460 0.87860 0.01355
O4A 0.34760 0.00000 0.39670 0.02115
O4B 0.45060 0.00000 0.54840 0.01659
O4C 0.88430 0.21790 0.54120 0.02254
O5A 0.33930 0.00000 0.02250 0.03850
O5B 0.44870 0.00000 0.15610 0.01558
O5C 0.33410 0.11410 0.15990 0.02077
F1 0.67950 0.00000 0.63940 0.01064
F2 0.67540 0.00000 0.23890 0.00887
F3 0.65920 0.00000 0.43160 0.02014
F4 0.34940 0.00000 0.79620 0.03002
Cl 0.00000 0.00000 0.00000 0.01406
Cl* 0.66667 0.33333 0.04470 0.01406

loop_
_cod_related_entry_id
_cod_related_entry_database
_cod_related_entry_code
1 AMCSD 0014464
